data_4112521
loop_
_publ_author_name
'Irina S. Toulokhonova'
'Ilia A. Guzei'
'Robert West'

_publ_section_title
;
 Synthesis of a Silene from 1,1-Dilithiosilole and 2-Adamantanone
;
_journal_name_full 'Journal of the American Chemical Society'
_journal_page_first 5336
_journal_page_last 5337
_journal_paper_doi 10.1021/ja0318176
_journal_volume 126
_journal_year 2004
_chemical_formula_sum 'C38 H36 O Si'
_chemical_formula_weight 536.76
_chemical_name_systematic
; 
 ? 
;
_space_group_IT_number 2
_symmetry_cell_setting triclinic
_symmetry_space_group_name_Hall '-P 1'
_symmetry_space_group_name_H-M 'P -1'
_atom_sites_solution_hydrogens geom
_atom_sites_solution_primary direct
_atom_sites_solution_secondary difmap
_audit_creation_method SHELXL-97
_cell_angle_alpha 73.134(2)
_cell_angle_beta 63.641(2)
_cell_angle_gamma 85.474(2)
_cell_formula_units_Z 2
_cell_length_a 11.8025(12)
_cell_length_b 11.8154(12)
_cell_length_c 11.9960(12)
_cell_measurement_temperature 100(2)
_cell_volume 1432.0(3)
_computing_cell_refinement 'Bruker SMART'
_computing_data_collection 'Bruker SMART'
_computing_data_reduction 'Bruker SAINT'
_computing_molecular_graphics 'Bruker SHELXTL'
_computing_publication_material 'Bruker SHELXTL'
_computing_structure_refinement 'SHELXL-97 (Sheldrick, 1997)'
_computing_structure_solution 'SHELXS-97 (Sheldrick, 1990)'
_diffrn_ambient_temperature 100(2)
_diffrn_measured_fraction_theta_full 0.990
_diffrn_measured_fraction_theta_max 0.990
_diffrn_measurement_device_type 'CCD area detector'
_diffrn_measurement_method 'phi and omega scans'
_diffrn_radiation_monochromator graphite
_diffrn_radiation_source 'fine-focus sealed tube'
_diffrn_radiation_type MoK\a
_diffrn_radiation_wavelength 0.71073
_diffrn_reflns_av_R_equivalents 0.0310
_diffrn_reflns_av_sigmaI/netI 0.0412
_diffrn_reflns_limit_h_max 14
_diffrn_reflns_limit_h_min -14
_diffrn_reflns_limit_k_max 14
_diffrn_reflns_limit_k_min -14
_diffrn_reflns_limit_l_max 14
_diffrn_reflns_limit_l_min -14
_diffrn_reflns_number 11763
_diffrn_reflns_theta_full 26.39
_diffrn_reflns_theta_max 26.39
_diffrn_reflns_theta_min 1.80
_exptl_absorpt_coefficient_mu 0.112
_exptl_absorpt_correction_T_max 0.9587
_exptl_absorpt_correction_T_min 0.9534
_exptl_absorpt_correction_type none
_exptl_crystal_density_diffrn 1.245
_exptl_crystal_density_meas 0
_exptl_crystal_F_000 572
_exptl_crystal_size_max 0.43
_exptl_crystal_size_mid 0.42
_exptl_crystal_size_min 0.38
_refine_diff_density_max 0.508
_refine_diff_density_min -0.354
_refine_diff_density_rms 0.052
_refine_ls_extinction_method none
_refine_ls_goodness_of_fit_ref 1.052
_refine_ls_hydrogen_treatment mixed
_refine_ls_matrix_type full
_refine_ls_number_parameters 361
_refine_ls_number_reflns 5801
_refine_ls_number_restraints 0
_refine_ls_restrained_S_all 1.052
_refine_ls_R_factor_all 0.0462
_refine_ls_R_factor_gt 0.0434
_refine_ls_shift/su_max 0.001
_refine_ls_shift/su_mean 0.000
_refine_ls_structure_factor_coef Fsqd
_refine_ls_weighting_details 'calc w=1/[\s^2^(Fo^2^)+(0.0639P)^2^+0.5508P] where P=(Fo^2^+2Fc^2^)/3'
_refine_ls_weighting_scheme calc
_refine_ls_wR_factor_gt 0.1174
_refine_ls_wR_factor_ref 0.1201
_reflns_number_gt 5341
_reflns_number_total 5801
_reflns_threshold_expression >2sigma(I)
_cod_data_source_file ja0318176si20040503_121356_1.cif
_cod_data_source_block product5
_cod_database_code 4112521

loop_
_symmetry_equiv_pos_as_xyz
'x, y, z'
'-x, -y, -z'

loop_
_atom_site_label
_atom_site_type_symbol
_atom_site_fract_x
_atom_site_fract_y
_atom_site_fract_z
_atom_site_U_iso_or_equiv
_atom_site_adp_type
_atom_site_occupancy
_atom_site_symmetry_multiplicity
_atom_site_calc_flag
_atom_site_refinement_flags
Si Si 0.69338(3) 0.19641(3) 0.99123(3) 0.01595(11) Uani 1 1 d .
O O 0.58030(9) 0.24937(8) 0.94869(9) 0.0218(2) Uani 1 1 d .
H0 H 0.5866 0.2251 0.8870 0.033 Uiso 1 1 calc .
C1 C 0.70004(12) 0.03085(11) 1.02653(12) 0.0172(3) Uani 1 1 d .
C2 C 0.81293(12) 0.00715(11) 0.93749(12) 0.0166(3) Uani 1 1 d .
C3 C 0.89894(12) 0.11344(11) 0.83802(12) 0.0164(3) Uani 1 1 d .
C4 C 0.85578(12) 0.22141(11) 0.84926(12) 0.0172(3) Uani 1 1 d .
C5 C 0.59936(12) -0.05716(11) 1.13179(12) 0.0178(3) Uani 1 1 d .
C6 C 0.47226(13) -0.03024(12) 1.16639(13) 0.0206(3) Uani 1 1 d .
H6 H 0.4532 0.0428 1.1204 0.025 Uiso 1 1 calc R
C7 C 0.37376(13) -0.10829(14) 1.26662(14) 0.0248(3) Uani 1 1 d .
H7 H 0.2885 -0.0888 1.2874 0.030 Uiso 1 1 calc R
C8 C 0.39964(14) -0.21477(13) 1.33657(14) 0.0262(3) Uani 1 1 d .
H8 H 0.3325 -0.2682 1.4053 0.031 Uiso 1 1 calc R
C9 C 0.52525(14) -0.24205(13) 1.30443(13) 0.0246(3) Uani 1 1 d .
H9 H 0.5438 -0.3142 1.3523 0.030 Uiso 1 1 calc R
C10 C 0.62353(13) -0.16510(12) 1.20337(13) 0.0214(3) Uani 1 1 d .
H10 H 0.7086 -0.1857 1.1822 0.026 Uiso 1 1 calc R
C11 C 0.85099(12) -0.11426(11) 0.92558(12) 0.0169(3) Uani 1 1 d .
C12 C 0.79465(13) -0.17230(12) 0.87564(14) 0.0223(3) Uani 1 1 d .
H12 H 0.7330 -0.1342 0.8493 0.027 Uiso 1 1 calc R
C13 C 0.82743(14) -0.28541(13) 0.86378(15) 0.0267(3) Uani 1 1 d .
H13 H 0.7886 -0.3237 0.8289 0.032 Uiso 1 1 calc R
C14 C 0.91667(13) -0.34234(12) 0.90269(14) 0.0244(3) Uani 1 1 d .
H14 H 0.9400 -0.4191 0.8936 0.029 Uiso 1 1 calc R
C15 C 0.97157(13) -0.28624(12) 0.95497(14) 0.0230(3) Uani 1 1 d .
H15 H 1.0309 -0.3257 0.9841 0.028 Uiso 1 1 calc R
C16 C 0.94014(13) -0.17251(12) 0.96489(13) 0.0210(3) Uani 1 1 d .
H16 H 0.9799 -0.1341 0.9988 0.025 Uiso 1 1 calc R
C17 C 1.01751(12) 0.09260(11) 0.72906(13) 0.0177(3) Uani 1 1 d .
C18 C 1.02052(13) 0.10982(13) 0.60771(14) 0.0245(3) Uani 1 1 d .
H18 H 0.9485 0.1376 0.5944 0.029 Uiso 1 1 calc R
C19 C 1.12781(15) 0.08677(15) 0.50593(15) 0.0315(3) Uani 1 1 d .
H19 H 1.1284 0.0983 0.4239 0.038 Uiso 1 1 calc R
C20 C 1.23385(14) 0.04700(13) 0.52382(15) 0.0280(3) Uani 1 1 d .
H20 H 1.3067 0.0301 0.4547 0.034 Uiso 1 1 calc R
C21 C 1.23304(14) 0.03202(13) 0.64296(15) 0.0259(3) Uani 1 1 d .
H21 H 1.3064 0.0070 0.6549 0.031 Uiso 1 1 calc R
C22 C 1.12550(13) 0.05349(12) 0.74485(14) 0.0228(3) Uani 1 1 d .
H22 H 1.1253 0.0414 0.8267 0.027 Uiso 1 1 calc R
C23 C 0.92225(13) 0.33773(11) 0.76283(12) 0.0192(3) Uani 1 1 d .
C24 C 1.05227(14) 0.36049(12) 0.71858(14) 0.0234(3) Uani 1 1 d .
H24 H 1.1017 0.2989 0.7413 0.028 Uiso 1 1 calc R
C25 C 1.10963(15) 0.47246(13) 0.64167(15) 0.0293(3) Uani 1 1 d .
H25 H 1.1974 0.4872 0.6136 0.035 Uiso 1 1 calc R
C26 C 1.03897(16) 0.56261(13) 0.60590(15) 0.0311(3) Uani 1 1 d .
H26 H 1.0785 0.6388 0.5530 0.037 Uiso 1 1 calc R
C27 C 0.91135(16) 0.54158(13) 0.64720(15) 0.0291(3) Uani 1 1 d .
H27 H 0.8632 0.6030 0.6217 0.035 Uiso 1 1 calc R
C28 C 0.85302(14) 0.43053(12) 0.72614(13) 0.0239(3) Uani 1 1 d .
H28 H 0.7647 0.4174 0.7557 0.029 Uiso 1 1 calc R
C29 C 0.68050(12) 0.24989(11) 1.12893(12) 0.0168(3) Uani 1 1 d .
H29 H 0.7502 0.2132 1.1506 0.020 Uiso 1 1 calc R
C30 C 0.70301(13) 0.38555(11) 1.09766(13) 0.0183(3) Uani 1 1 d .
H30 H 0.7821 0.4141 1.0152 0.022 Uiso 1 1 calc R
C31 C 0.71716(14) 0.41260(12) 1.20930(14) 0.0230(3) Uani 1 1 d .
H31A H 0.7897 0.3716 1.2199 0.028 Uiso 1 1 calc R
H31B H 0.7338 0.4988 1.1886 0.028 Uiso 1 1 calc R
C32 C 0.59509(14) 0.37056(12) 1.33584(13) 0.0232(3) Uani 1 1 d .
H32 H 0.6046 0.3880 1.4081 0.028 Uiso 1 1 calc R
C33 C 0.48232(14) 0.43469(13) 1.32032(14) 0.0265(3) Uani 1 1 d .
H33A H 0.4963 0.5211 1.3012 0.032 Uiso 1 1 calc R
H33B H 0.4038 0.4074 1.4020 0.032 Uiso 1 1 calc R
C34 C 0.46844(13) 0.40811(12) 1.20879(14) 0.0233(3) Uani 1 1 d .
H34 H 0.3956 0.4504 1.1979 0.028 Uiso 1 1 calc R
C35 C 0.44371(13) 0.27408(12) 1.24122(13) 0.0216(3) Uani 1 1 d .
H35A H 0.4325 0.2564 1.1709 0.026 Uiso 1 1 calc R
H35B H 0.3651 0.2467 1.3228 0.026 Uiso 1 1 calc R
C36 C 0.55618(12) 0.20870(11) 1.25666(13) 0.0184(3) Uani 1 1 d .
H36 H 0.5395 0.1214 1.2783 0.022 Uiso 1 1 calc R
C37 C 0.57085(14) 0.23628(12) 1.36779(13) 0.0222(3) Uani 1 1 d .
H37A H 0.4929 0.2084 1.4499 0.027 Uiso 1 1 calc R
H37B H 0.6425 0.1941 1.3793 0.027 Uiso 1 1 calc R
C38 C 0.59042(13) 0.45070(12) 1.08264(13) 0.0218(3) Uani 1 1 d .
H38A H 0.6061 0.5371 1.0620 0.026 Uiso 1 1 calc R
H38B H 0.5811 0.4353 1.0102 0.026 Uiso 1 1 calc R

loop_
_atom_site_aniso_label
_atom_site_aniso_U_11
_atom_site_aniso_U_22
_atom_site_aniso_U_33
_atom_site_aniso_U_23
_atom_site_aniso_U_13
_atom_site_aniso_U_12
Si 0.01654(19) 0.01639(19) 0.01642(19) -0.00739(14) -0.00744(15) 0.00416(13)
O 0.0235(5) 0.0252(5) 0.0235(5) -0.0137(4) -0.0134(4) 0.0091(4)
C1 0.0171(6) 0.0190(6) 0.0183(6) -0.0079(5) -0.0089(5) 0.0025(5)
C2 0.0180(6) 0.0183(6) 0.0174(6) -0.0072(5) -0.0102(5) 0.0031(5)
C3 0.0167(6) 0.0197(6) 0.0162(6) -0.0071(5) -0.0091(5) 0.0028(5)
C4 0.0178(6) 0.0193(6) 0.0153(6) -0.0059(5) -0.0077(5) 0.0030(5)
C5 0.0187(6) 0.0196(6) 0.0170(6) -0.0100(5) -0.0066(5) 0.0013(5)
C6 0.0193(7) 0.0239(7) 0.0206(6) -0.0110(5) -0.0083(5) 0.0038(5)
C7 0.0176(6) 0.0356(8) 0.0229(7) -0.0141(6) -0.0066(6) 0.0000(6)
C8 0.0258(7) 0.0313(8) 0.0183(7) -0.0076(6) -0.0050(6) -0.0081(6)
C9 0.0302(8) 0.0226(7) 0.0199(7) -0.0060(5) -0.0096(6) -0.0009(6)
C10 0.0211(7) 0.0224(7) 0.0211(7) -0.0090(5) -0.0083(6) 0.0026(5)
C11 0.0164(6) 0.0173(6) 0.0138(6) -0.0051(5) -0.0037(5) 0.0021(5)
C12 0.0209(7) 0.0250(7) 0.0254(7) -0.0114(6) -0.0123(6) 0.0063(5)
C13 0.0257(7) 0.0265(7) 0.0355(8) -0.0177(6) -0.0151(6) 0.0040(6)
C14 0.0228(7) 0.0170(6) 0.0284(7) -0.0093(5) -0.0056(6) 0.0030(5)
C15 0.0202(7) 0.0220(7) 0.0238(7) -0.0052(5) -0.0088(6) 0.0057(5)
C16 0.0208(7) 0.0231(7) 0.0220(7) -0.0095(5) -0.0106(6) 0.0038(5)
C17 0.0181(6) 0.0152(6) 0.0184(6) -0.0068(5) -0.0056(5) 0.0005(5)
C18 0.0208(7) 0.0318(8) 0.0200(7) -0.0081(6) -0.0076(6) 0.0003(6)
C19 0.0312(8) 0.0416(9) 0.0191(7) -0.0122(6) -0.0060(6) -0.0022(7)
C20 0.0224(7) 0.0273(7) 0.0252(7) -0.0129(6) 0.0010(6) -0.0002(6)
C21 0.0200(7) 0.0229(7) 0.0302(8) -0.0083(6) -0.0070(6) 0.0043(5)
C22 0.0215(7) 0.0244(7) 0.0217(7) -0.0084(5) -0.0083(6) 0.0047(5)
C23 0.0252(7) 0.0178(6) 0.0149(6) -0.0079(5) -0.0073(5) 0.0028(5)
C24 0.0261(7) 0.0217(7) 0.0225(7) -0.0071(5) -0.0101(6) 0.0011(5)
C25 0.0317(8) 0.0277(8) 0.0264(7) -0.0088(6) -0.0093(6) -0.0053(6)
C26 0.0453(9) 0.0186(7) 0.0244(7) -0.0060(6) -0.0101(7) -0.0036(6)
C27 0.0431(9) 0.0184(7) 0.0240(7) -0.0083(6) -0.0128(7) 0.0078(6)
C28 0.0282(7) 0.0209(7) 0.0209(7) -0.0091(5) -0.0083(6) 0.0060(5)
C29 0.0171(6) 0.0170(6) 0.0182(6) -0.0070(5) -0.0086(5) 0.0043(5)
C30 0.0195(6) 0.0176(6) 0.0173(6) -0.0068(5) -0.0067(5) 0.0016(5)
C31 0.0267(7) 0.0218(7) 0.0232(7) -0.0097(5) -0.0109(6) -0.0006(5)
C32 0.0298(8) 0.0228(7) 0.0197(7) -0.0111(5) -0.0104(6) 0.0021(6)
C33 0.0302(8) 0.0234(7) 0.0246(7) -0.0136(6) -0.0077(6) 0.0072(6)
C34 0.0221(7) 0.0231(7) 0.0249(7) -0.0102(6) -0.0100(6) 0.0099(5)
C35 0.0177(6) 0.0251(7) 0.0214(7) -0.0100(5) -0.0063(5) 0.0036(5)
C36 0.0202(6) 0.0164(6) 0.0180(6) -0.0067(5) -0.0072(5) 0.0029(5)
C37 0.0261(7) 0.0222(7) 0.0177(6) -0.0070(5) -0.0086(6) 0.0026(5)
C38 0.0268(7) 0.0169(6) 0.0222(7) -0.0069(5) -0.0112(6) 0.0065(5)

loop_
_atom_type_symbol
_atom_type_description
_atom_type_scat_dispersion_real
_atom_type_scat_dispersion_imag
_atom_type_scat_source
C C 0.0033 0.0016 'International Tables Vol C Tables 4.2.6.8 and 6.1.1.4'
H H 0.0000 0.0000 'International Tables Vol C Tables 4.2.6.8 and 6.1.1.4'
O O 0.0106 0.0060 'International Tables Vol C Tables 4.2.6.8 and 6.1.1.4'
Si Si 0.0817 0.0704 'International Tables Vol C Tables 4.2.6.8 and 6.1.1.4'

loop_
_geom_angle_atom_site_label_1
_geom_angle_atom_site_label_2
_geom_angle_atom_site_label_3
_geom_angle
O Si C29 109.97(5)
O Si C1 113.51(5)
C29 Si C1 112.53(6)
O Si C4 113.05(6)
C29 Si C4 114.65(6)
C1 Si C4 92.24(6)
C2 C1 C5 126.44(12)
C2 C1 Si 107.73(9)
C5 C1 Si 125.83(10)
C1 C2 C11 124.47(12)
C1 C2 C3 116.14(11)
C11 C2 C3 119.17(11)
C4 C3 C17 125.10(12)
C4 C3 C2 116.45(11)
C17 C3 C2 118.19(11)
C3 C4 C23 126.21(12)
C3 C4 Si 107.43(9)
C23 C4 Si 126.33(9)
C10 C5 C6 117.58(12)
C10 C5 C1 123.57(12)
C6 C5 C1 118.79(12)
C7 C6 C5 121.31(13)
C6 C7 C8 120.24(13)
C7 C8 C9 119.10(13)
C10 C9 C8 120.73(13)
C9 C10 C5 121.02(13)
C12 C11 C16 118.48(12)
C12 C11 C2 119.40(11)
C16 C11 C2 122.11(11)
C11 C12 C13 120.88(13)
C14 C13 C12 120.14(13)
C15 C14 C13 119.44(13)
C14 C15 C16 120.31(13)
C15 C16 C11 120.72(12)
C22 C17 C18 118.23(12)
C22 C17 C3 122.29(12)
C18 C17 C3 119.47(12)
C19 C18 C17 120.75(13)
C20 C19 C18 120.17(14)
C21 C20 C19 119.63(13)
C20 C21 C22 120.15(14)
C21 C22 C17 121.04(13)
C28 C23 C24 117.94(13)
C28 C23 C4 119.37(12)
C24 C23 C4 122.67(12)
C25 C24 C23 120.63(14)
C26 C25 C24 120.24(15)
C27 C26 C25 119.98(14)
C26 C27 C28 120.03(14)
C27 C28 C23 121.16(14)
C30 C29 C36 108.08(10)
C30 C29 Si 115.77(9)
C36 C29 Si 115.30(9)
C38 C30 C31 108.74(11)
C38 C30 C29 110.33(10)
C31 C30 C29 109.52(10)
C32 C31 C30 109.59(11)
C33 C32 C31 110.00(12)
C33 C32 C37 109.17(11)
C31 C32 C37 109.31(11)
C32 C33 C34 109.28(11)
C38 C34 C35 109.86(11)
C38 C34 C33 109.47(12)
C35 C34 C33 109.21(11)
C34 C35 C36 109.61(11)
C35 C36 C37 108.86(10)
C35 C36 C29 110.46(10)
C37 C36 C29 109.25(11)
C32 C37 C36 109.75(11)
C34 C38 C30 109.97(11)

loop_
_geom_bond_atom_site_label_1
_geom_bond_atom_site_label_2
_geom_bond_distance
Si O 1.6496(10)
Si C29 1.8758(13)
Si C1 1.8806(13)
Si C4 1.8869(13)
C1 C2 1.3585(18)
C1 C5 1.4794(18)
C2 C11 1.4968(17)
C2 C3 1.5125(18)
C3 C4 1.3569(18)
C3 C17 1.4952(18)
C4 C23 1.4833(18)
C5 C10 1.4036(19)
C5 C6 1.4043(18)
C6 C7 1.390(2)
C7 C8 1.391(2)
C8 C9 1.393(2)
C9 C10 1.386(2)
C11 C12 1.3911(19)
C11 C16 1.3932(18)
C12 C13 1.391(2)
C13 C14 1.386(2)
C14 C15 1.386(2)
C15 C16 1.3901(19)
C17 C22 1.3944(19)
C17 C18 1.3947(19)
C18 C19 1.391(2)
C19 C20 1.386(2)
C20 C21 1.384(2)
C21 C22 1.386(2)
C23 C28 1.4006(19)
C23 C24 1.403(2)
C24 C25 1.392(2)
C25 C26 1.388(2)
C26 C27 1.379(2)
C27 C28 1.391(2)
C29 C30 1.5526(17)
C29 C36 1.5561(18)
C30 C38 1.5367(18)
C30 C31 1.5424(18)
C31 C32 1.536(2)
C32 C33 1.536(2)
C32 C37 1.5387(19)
C33 C34 1.537(2)
C34 C38 1.5342(19)
C34 C35 1.5359(19)
C35 C36 1.5383(18)
C36 C37 1.5425(18)
